data_7133285
loop_
_publ_author_name
'Lachguar, Abdelhak'
'Ye, Christopher Z.'
'Kelly, Sheridon N.'
'Jeanneau, Erwann'
'Del Rosal, Iker'
'Maron, Laurent'
'Veyre, Laurent'
'Thieuleux, Chlo&#xe9;'
'Arnold, John'
'Camp, Cl&#xe9;ment'

_publ_section_title
;
 CO<sub>2</sub> cleavage by tantalum/M (M = iridium, osmium)
 heterobimetallic complexes.
;
_journal_issue 61
_journal_name_full 'Chemical communications (Cambridge, England)'
_journal_page_first 7878
_journal_page_last 7881
_journal_paper_doi 10.1039/d4cc02207f
_journal_volume 60
_journal_year 2024
_chemical_formula_moiety 'C25 H51 Os Ta'
_chemical_formula_sum 'C25 H51 Os Ta'
_chemical_formula_weight 722.80
_space_group_crystal_system monoclinic
_space_group_IT_number 15
_space_group_name_Hall '-C 2yc'
_space_group_name_H-M_alt 'C 1 2/c 1'
_atom_sites_solution_hydrogens mixed
_atom_sites_solution_primary dual
_audit_creation_date 2024-06-03
_audit_creation_method
;
Olex2 1.5
(compiled 2024.01.12 svn.r2f8d729c for OlexSys, GUI svn.r6928)
;
_audit_update_record
;
2024-06-03 deposited with the CCDC.	2024-06-26 downloaded from the CCDC.
;
_cell_angle_alpha 90
_cell_angle_beta 104.405(2)
_cell_angle_gamma 90
_cell_formula_units_Z 8
_cell_length_a 17.7258(4)
_cell_length_b 16.5130(2)
_cell_length_c 19.8168(4)
_cell_measurement_reflns_used 32863
_cell_measurement_temperature 293(2)
_cell_measurement_theta_max 38.0350
_cell_measurement_theta_min 2.6670
_cell_volume 5618.14(19)
_computing_cell_refinement 'CrysAlisPro 1.171.42.102a (Rigaku OD, 2023)'
_computing_data_collection 'CrysAlisPro 1.171.42.102a (Rigaku OD, 2023)'
_computing_data_reduction 'CrysAlisPro 1.171.42.102a (Rigaku OD, 2023)'
_computing_molecular_graphics 'Olex2 1.5 (Dolomanov et al., 2009)'
_computing_publication_material 'Olex2 1.5 (Dolomanov et al., 2009)'
_computing_structure_refinement 'SHELXL 2018/3 (Sheldrick, 2015)'
_computing_structure_solution 'SHELXT 2018/2 (Sheldrick, 2018)'
_diffrn_ambient_temperature 293(2)
_diffrn_detector 'Hybrid Pixel Array Detector'
_diffrn_detector_area_resol_mean 10.0000
_diffrn_detector_type HyPix
_diffrn_measured_fraction_theta_full 0.999
_diffrn_measured_fraction_theta_max 0.999
_diffrn_measurement_details
;
List of Runs (angles in degrees, time in seconds):

  # Type    Start    End  Width  t~exp~   \w     \q     \k     \f   Frames
#--------------------------------------------------------------------------
  1  \w      8.00  98.00   0.50   14.35    --   24.81  63.00-111.00  180
  2  \w    -47.00  42.00   0.50   14.35    --   24.81 -63.00 111.00  178
  3  \w    -97.00  -8.00   0.50   14.35    --  -25.20 -63.00 111.00  178
  4  \w     10.00  38.00   0.50   14.35    --   24.81  57.00  30.00   56
  5  \w    -50.00 -13.00   0.50   14.35    --   24.81 -19.00   0.00   74
  6  \w     10.00  38.00   0.50   14.35    --   24.81  57.00 120.00   56
  7  \w    -50.00 -13.00   0.50   14.35    --   24.81 -19.00 -30.00   74
  8  \w    -50.00 -13.00   0.50   14.35    --   24.81 -19.00-180.00   74
  9  \w      9.00  35.00   0.50   14.35    --   24.81  59.00  74.00   52
 10  \w    -77.00 -39.00   0.50   14.35    --  -25.20 134.00 -89.15   76
 11  \w    -50.00 -13.00   0.50   14.35    --   24.81 -19.00 150.00   74
 12  \w    -16.00  48.00   0.50   14.35    --   24.81 -77.00-120.00  128
 13  \w    -82.00 -51.00   0.50   14.35    --  -25.20 141.00 -51.73   62
;
_diffrn_measurement_device 'four-circle diffractometer'
_diffrn_measurement_device_type 'XtaLAB Synergy, Dualflex, HyPix'
_diffrn_measurement_method '\w scans'
_diffrn_orient_matrix_type 'CrysAlisPro convention (1999,Acta A55,543-557)'
_diffrn_orient_matrix_UB_11 -0.0179348000
_diffrn_orient_matrix_UB_12 0.0315698000
_diffrn_orient_matrix_UB_13 -0.0226626000
_diffrn_orient_matrix_UB_21 -0.0317779000
_diffrn_orient_matrix_UB_22 0.0000564000
_diffrn_orient_matrix_UB_23 0.0158099000
_diffrn_orient_matrix_UB_31 0.0194381000
_diffrn_orient_matrix_UB_32 0.0291372000
_diffrn_orient_matrix_UB_33 0.0244815000
_diffrn_radiation_monochromator mirror
_diffrn_radiation_probe x-ray
_diffrn_radiation_type 'Mo K\a'
_diffrn_radiation_wavelength 0.71073
_diffrn_reflns_av_R_equivalents 0.0290
_diffrn_reflns_av_unetI/netI 0.0179
_diffrn_reflns_Laue_measured_fraction_full 0.999
_diffrn_reflns_Laue_measured_fraction_max 0.999
_diffrn_reflns_limit_h_max 21
_diffrn_reflns_limit_h_min -21
_diffrn_reflns_limit_k_max 19
_diffrn_reflns_limit_k_min -19
_diffrn_reflns_limit_l_max 23
_diffrn_reflns_limit_l_min -23
_diffrn_reflns_number 33951
_diffrn_reflns_point_group_measured_fraction_full 0.999
_diffrn_reflns_point_group_measured_fraction_max 0.999
_diffrn_reflns_theta_full 25.242
_diffrn_reflns_theta_max 25.347
_diffrn_reflns_theta_min 1.851
_diffrn_source 'micro-focus sealed X-ray tube'
_diffrn_source_type 'PhotonJet (Mo) X-ray Source'
_exptl_absorpt_coefficient_mu 8.418
_exptl_absorpt_correction_T_max 1.00000
_exptl_absorpt_correction_T_min 0.48639
_exptl_absorpt_correction_type multi-scan
_exptl_absorpt_process_details
;
CrysAlisPro 1.171.42.102a (Rigaku Oxford Diffraction, 2023)
Empirical absorption correction using spherical harmonics,
implemented in SCALE3 ABSPACK scaling algorithm.
;
_exptl_crystal_colour red
_exptl_crystal_colour_primary red
_exptl_crystal_density_diffrn 1.709
_exptl_crystal_description block
_exptl_crystal_F_000 2800
_exptl_crystal_size_max 0.02
_exptl_crystal_size_mid 0.02
_exptl_crystal_size_min 0.01
_refine_diff_density_max 0.509
_refine_diff_density_min -0.653
_refine_diff_density_rms 0.102
_refine_ls_extinction_method none
_refine_ls_goodness_of_fit_ref 1.094
_refine_ls_hydrogen_treatment mixed
_refine_ls_matrix_type full
_refine_ls_number_parameters 270
_refine_ls_number_reflns 5159
_refine_ls_number_restraints 0
_refine_ls_restrained_S_all 1.094
_refine_ls_R_factor_all 0.0188
_refine_ls_R_factor_gt 0.0165
_refine_ls_shift/su_max 0.003
_refine_ls_shift/su_mean 0.000
_refine_ls_structure_factor_coef Fsqd
_refine_ls_weighting_details 'w=1/[\s^2^(Fo^2^)+(0.0099P)^2^+15.0761P] where P=(Fo^2^+2Fc^2^)/3'
_refine_ls_weighting_scheme calc
_refine_ls_wR_factor_gt 0.0337
_refine_ls_wR_factor_ref 0.0342
_reflns_Friedel_coverage 0.000
_reflns_number_gt 4817
_reflns_number_total 5159
_reflns_threshold_expression 'I > 2\s(I)'
_cod_data_source_file d4cc02207f2.cif
_cod_data_source_block al_003_c2_auto
_cod_depositor_comments 'Adding full bibliography for 7133285--7133286.cif.'
_cod_database_code 7133285
_shelx_shelxl_version_number 2018/3
_shelx_space_group_comment
;
The symmetry employed for this shelxl refinement is uniquely defined
by the following loop, which should always be used as a source of
symmetry information in preference to the above space-group names.
They are only intended as comments.
;
_shelx_estimated_absorpt_t_max 0.921
_shelx_estimated_absorpt_t_min 0.850
_olex2_refinement_description
;
1. Fixed Uiso
 At 1.2 times of:
  All C(H,H) groups
 At 1.5 times of:
  All C(H,H,H) groups
2.a Secondary CH2 refined with riding coordinates:
 C21(H21A,H21B), C16(H16A,H16B), C11(H11A,H11B)
2.b Idealised Me refined as rotating group:
 C23(H23A,H23B,H23C), C10(H10A,H10B,H10C), C9(H9A,H9B,H9C), C14(H14A,H14B,
 H14C), C6(H6A,H6B,H6C), C25(H25A,H25B,H25C), C13(H13A,H13B,H13C), C7(H7A,H7B,
 H7C), C15(H15A,H15B,H15C), C8(H8A,H8B,H8C), C18(H18A,H18B,H18C), C24(H24A,H24B,
 H24C), C19(H19A,H19B,H19C), C20(H20A,H20B,H20C)
;
_olex2_submission_special_instructions 'No special instructions were received'
_oxdiff_exptl_absorpt_empirical_details
;
Empirical correction (ABSPACK) includes:
- Absorption correction using spherical harmonics
- Frame scaling
;
_oxdiff_exptl_absorpt_empirical_full_max 1.653
_oxdiff_exptl_absorpt_empirical_full_min 0.593

loop_
_space_group_symop_operation_xyz
'x, y, z'
'-x, y, -z+1/2'
'x+1/2, y+1/2, z'
'-x+1/2, y+1/2, -z+1/2'
'-x, -y, -z'
'x, -y, z-1/2'
'-x+1/2, -y+1/2, -z'
'x+1/2, -y+1/2, z-1/2'

loop_
_atom_site_label
_atom_site_type_symbol
_atom_site_fract_x
_atom_site_fract_y
_atom_site_fract_z
_atom_site_U_iso_or_equiv
_atom_site_adp_type
_atom_site_occupancy
_atom_site_site_symmetry_order
_atom_site_calc_flag
_atom_site_refinement_flags_posn
_atom_site_refinement_flags_adp
_atom_site_refinement_flags_occupancy
_atom_site_disorder_assembly
_atom_site_disorder_group
Os1 Os 0.20168(2) 0.47664(2) 0.38343(2) 0.01349(4) Uani 1 1 d . . . . .
Ta1 Ta 0.34265(2) 0.48736(2) 0.44099(2) 0.01391(4) Uani 1 1 d . . . . .
C17 C 0.36084(18) 0.68535(16) 0.40264(15) 0.0232(6) Uani 1 1 d . . . . .
C1 C 0.09806(16) 0.39847(16) 0.34046(15) 0.0193(6) Uani 1 1 d . . . . .
C21 C 0.41588(16) 0.41921(16) 0.39149(15) 0.0186(6) Uani 1 1 d . . . . .
H21A H 0.425032 0.455401 0.355800 0.022 Uiso 1 1 calc R U . . .
H21B H 0.465099 0.416247 0.426352 0.022 Uiso 1 1 calc R U . . .
C5 C 0.08278(15) 0.44864(16) 0.39537(14) 0.0172(6) Uani 1 1 d . . . . .
C16 C 0.38642(16) 0.60829(16) 0.44558(15) 0.0211(6) Uani 1 1 d . . . . .
H16A H 0.388819 0.625051 0.492978 0.025 Uiso 1 1 calc R U . . .
H16B H 0.440189 0.601235 0.443715 0.025 Uiso 1 1 calc R U . . .
C11 C 0.37405(16) 0.44817(17) 0.54740(14) 0.0214(6) Uani 1 1 d . . . . .
H11A H 0.378968 0.389832 0.544716 0.026 Uiso 1 1 calc R U . . .
H11B H 0.426599 0.468331 0.565507 0.026 Uiso 1 1 calc R U . . .
C22 C 0.40770(17) 0.33524(16) 0.35663(15) 0.0210(6) Uani 1 1 d . . . . .
C4 C 0.08494(16) 0.53140(16) 0.37388(15) 0.0179(6) Uani 1 1 d . . . . .
C3 C 0.10158(16) 0.53265(17) 0.30715(15) 0.0194(6) Uani 1 1 d . . . . .
C23 C 0.48633(18) 0.30920(18) 0.34486(17) 0.0281(7) Uani 1 1 d . . . . .
H23A H 0.504320 0.349503 0.317622 0.042 Uiso 1 1 calc R U . . .
H23B H 0.480493 0.258393 0.320569 0.042 Uiso 1 1 calc R U . . .
H23C H 0.523472 0.303380 0.389008 0.042 Uiso 1 1 calc R U . . .
C10 C 0.06136(17) 0.42006(17) 0.45966(15) 0.0232(6) Uani 1 1 d . . . . .
H10A H 0.084742 0.368170 0.473020 0.035 Uiso 1 1 calc R U . . .
H10B H 0.005754 0.415449 0.450638 0.035 Uiso 1 1 calc R U . . .
H10C H 0.079814 0.458205 0.496647 0.035 Uiso 1 1 calc R U . . .
C2 C 0.10926(16) 0.45004(17) 0.28657(15) 0.0206(6) Uani 1 1 d . . . . .
C9 C 0.06872(18) 0.60342(17) 0.41435(16) 0.0257(7) Uani 1 1 d . . . . .
H9A H 0.090136 0.594235 0.463211 0.039 Uiso 1 1 calc R U . . .
H9B H 0.013470 0.611315 0.405605 0.039 Uiso 1 1 calc R U . . .
H9C H 0.092176 0.650749 0.400125 0.039 Uiso 1 1 calc R U . . .
C14 C 0.3927(2) 0.4476(2) 0.67737(16) 0.0372(8) Uani 1 1 d . . . . .
H14A H 0.412050 0.393145 0.679299 0.056 Uiso 1 1 calc R U . . .
H14B H 0.367592 0.455973 0.714502 0.056 Uiso 1 1 calc R U . . .
H14C H 0.435254 0.484926 0.682232 0.056 Uiso 1 1 calc R U . . .
C6 C 0.09593(18) 0.30728(17) 0.33893(17) 0.0282(7) Uani 1 1 d . . . . .
H6A H 0.130981 0.287580 0.312743 0.042 Uiso 1 1 calc R U . . .
H6B H 0.043994 0.289375 0.317396 0.042 Uiso 1 1 calc R U . . .
H6C H 0.111458 0.286785 0.385675 0.042 Uiso 1 1 calc R U . . .
C25 C 0.3825(2) 0.27337(18) 0.40435(19) 0.0341(8) Uani 1 1 d . . . . .
H25A H 0.419054 0.273767 0.449153 0.051 Uiso 1 1 calc R U . . .
H25B H 0.381064 0.220345 0.384190 0.051 Uiso 1 1 calc R U . . .
H25C H 0.331698 0.287212 0.409595 0.051 Uiso 1 1 calc R U . . .
C13 C 0.3035(2) 0.5488(2) 0.60537(17) 0.0322(7) Uani 1 1 d . . . . .
H13A H 0.346007 0.585959 0.609347 0.048 Uiso 1 1 calc R U . . .
H13B H 0.279849 0.556949 0.643498 0.048 Uiso 1 1 calc R U . . .
H13C H 0.265530 0.558037 0.562188 0.048 Uiso 1 1 calc R U . . .
C7 C 0.12139(17) 0.4238(2) 0.21773(15) 0.0274(7) Uani 1 1 d . . . . .
H7A H 0.152499 0.463302 0.201490 0.041 Uiso 1 1 calc R U . . .
H7B H 0.071851 0.418801 0.184622 0.041 Uiso 1 1 calc R U . . .
H7C H 0.147590 0.372440 0.222924 0.041 Uiso 1 1 calc R U . . .
C15 C 0.2661(2) 0.4024(2) 0.60019(18) 0.0370(8) Uani 1 1 d . . . . .
H15A H 0.228815 0.411222 0.556582 0.056 Uiso 1 1 calc R U . . .
H15B H 0.241723 0.410782 0.637768 0.056 Uiso 1 1 calc R U . . .
H15C H 0.285389 0.347881 0.601881 0.056 Uiso 1 1 calc R U . . .
C12 C 0.33386(18) 0.46170(18) 0.60711(16) 0.0250(7) Uani 1 1 d . . . . .
C8 C 0.10575(18) 0.60574(19) 0.26269(16) 0.0281(7) Uani 1 1 d . . . . .
H8A H 0.114303 0.653364 0.291370 0.042 Uiso 1 1 calc R U . . .
H8B H 0.057684 0.611132 0.227648 0.042 Uiso 1 1 calc R U . . .
H8C H 0.147919 0.599292 0.240715 0.042 Uiso 1 1 calc R U . . .
C18 C 0.4238(2) 0.75043(19) 0.42538(17) 0.0387(9) Uani 1 1 d . . . . .
H18A H 0.430554 0.761887 0.474014 0.058 Uiso 1 1 calc R U . . .
H18B H 0.408139 0.798888 0.398809 0.058 Uiso 1 1 calc R U . . .
H18C H 0.472006 0.731255 0.417535 0.058 Uiso 1 1 calc R U . . .
C24 C 0.3476(2) 0.3381(2) 0.28639(17) 0.0392(9) Uani 1 1 d . . . . .
H24A H 0.298867 0.357576 0.292981 0.059 Uiso 1 1 calc R U . . .
H24B H 0.340533 0.284712 0.266634 0.059 Uiso 1 1 calc R U . . .
H24C H 0.365519 0.373788 0.255457 0.059 Uiso 1 1 calc R U . . .
C19 C 0.3520(3) 0.6665(2) 0.32605(18) 0.0576(13) Uani 1 1 d . . . . .
H19A H 0.401003 0.648253 0.319214 0.086 Uiso 1 1 calc R U . . .
H19B H 0.335842 0.714389 0.298878 0.086 Uiso 1 1 calc R U . . .
H19C H 0.313591 0.624806 0.311650 0.086 Uiso 1 1 calc R U . . .
C20 C 0.2851(2) 0.7167(2) 0.4137(3) 0.0614(13) Uani 1 1 d . . . . .
H20A H 0.245103 0.676806 0.398449 0.092 Uiso 1 1 calc R U . . .
H20B H 0.270909 0.765640 0.387497 0.092 Uiso 1 1 calc R U . . .
H20C H 0.290977 0.727660 0.462349 0.092 Uiso 1 1 calc R U . . .
H H 0.246(3) 0.413(3) 0.426(3) 0.112(19) Uiso 1 1 d . . . . .
HA H 0.240(3) 0.545(3) 0.435(3) 0.080(15) Uiso 1 1 d . . . . .
HB H 0.263(5) 0.483(4) 0.345(4) 0.17(3) Uiso 1 1 d . . . . .

loop_
_atom_site_aniso_label
_atom_site_aniso_U_11
_atom_site_aniso_U_22
_atom_site_aniso_U_33
_atom_site_aniso_U_23
_atom_site_aniso_U_13
_atom_site_aniso_U_12
Os1 0.01220(6) 0.01268(5) 0.01488(6) -0.00027(4) 0.00204(4) -0.00055(4)
Ta1 0.01225(6) 0.01257(6) 0.01582(6) -0.00037(4) 0.00142(4) -0.00065(4)
C17 0.0302(17) 0.0184(14) 0.0205(15) 0.0005(11) 0.0052(13) -0.0064(12)
C1 0.0139(14) 0.0189(13) 0.0233(15) -0.0041(11) 0.0014(11) -0.0027(11)
C21 0.0133(14) 0.0213(14) 0.0201(14) -0.0010(11) 0.0020(11) 0.0002(11)
C5 0.0086(13) 0.0186(13) 0.0229(15) 0.0000(11) 0.0009(11) -0.0024(10)
C16 0.0154(15) 0.0203(14) 0.0257(16) -0.0027(11) 0.0017(12) -0.0046(11)
C11 0.0173(15) 0.0242(14) 0.0199(15) 0.0034(11) -0.0009(12) -0.0015(11)
C22 0.0192(15) 0.0203(14) 0.0225(15) -0.0021(11) 0.0032(12) 0.0029(11)
C4 0.0107(14) 0.0195(13) 0.0220(15) 0.0021(11) 0.0016(11) 0.0025(10)
C3 0.0119(14) 0.0250(14) 0.0194(15) 0.0034(11) 0.0007(11) 0.0014(11)
C23 0.0280(18) 0.0244(15) 0.0322(18) -0.0046(12) 0.0078(14) 0.0052(13)
C10 0.0223(16) 0.0250(15) 0.0235(16) -0.0001(12) 0.0083(13) -0.0041(12)
C2 0.0122(14) 0.0284(15) 0.0184(14) -0.0028(11) -0.0013(11) -0.0014(11)
C9 0.0237(16) 0.0220(14) 0.0332(17) 0.0000(12) 0.0104(13) 0.0029(12)
C14 0.045(2) 0.044(2) 0.0189(17) 0.0076(14) 0.0021(15) -0.0034(16)
C6 0.0265(17) 0.0228(15) 0.0350(18) -0.0075(13) 0.0072(14) -0.0075(12)
C25 0.035(2) 0.0205(15) 0.049(2) -0.0001(14) 0.0155(17) -0.0011(13)
C13 0.037(2) 0.0361(18) 0.0248(17) -0.0023(13) 0.0105(14) 0.0026(15)
C7 0.0180(16) 0.0404(18) 0.0215(16) -0.0066(13) 0.0005(13) -0.0033(13)
C15 0.036(2) 0.046(2) 0.0329(19) 0.0006(15) 0.0153(16) -0.0128(16)
C12 0.0261(17) 0.0276(15) 0.0203(16) 0.0033(12) 0.0035(13) -0.0056(13)
C8 0.0214(16) 0.0341(17) 0.0273(17) 0.0142(13) 0.0033(13) 0.0014(13)
C18 0.056(2) 0.0277(17) 0.0282(18) 0.0019(13) 0.0035(16) -0.0185(16)
C24 0.039(2) 0.0390(19) 0.0298(19) -0.0161(15) -0.0103(15) 0.0135(16)
C19 0.100(4) 0.044(2) 0.0221(19) -0.0007(16) 0.003(2) -0.036(2)
C20 0.050(3) 0.0269(19) 0.110(4) 0.013(2) 0.024(3) 0.0173(17)

loop_
_atom_type_symbol
_atom_type_description
_atom_type_scat_dispersion_real
_atom_type_scat_dispersion_imag
_atom_type_scat_source
C C 0.0033 0.0016 'International Tables Vol C Tables 4.2.6.8 and 6.1.1.4'
H H 0.0000 0.0000 'International Tables Vol C Tables 4.2.6.8 and 6.1.1.4'
Os Os -1.2165 7.6030 'International Tables Vol C Tables 4.2.6.8 and 6.1.1.4'
Ta Ta -0.7052 6.5227 'International Tables Vol C Tables 4.2.6.8 and 6.1.1.4'

loop_
_geom_angle_atom_site_label_1
_geom_angle_atom_site_label_2
_geom_angle_atom_site_label_3
_geom_angle
_geom_angle_site_symmetry_1
_geom_angle_site_symmetry_3
_geom_angle_publ_flag
Ta1 Os1 H 56(2) . . ?
Ta1 Os1 HA 54.7(17) . . ?
Ta1 Os1 HB 56(3) . . ?
C1 Os1 Ta1 148.77(7) . . ?
C1 Os1 C2 37.01(10) . . ?
C1 Os1 H 94(2) . . ?
C1 Os1 HA 148.4(18) . . ?
C1 Os1 HB 119(3) . . ?
C5 Os1 Ta1 146.85(7) . . ?
C5 Os1 C1 37.83(10) . . ?
C5 Os1 C2 62.60(10) . . ?
C5 Os1 H 100(2) . . ?
C5 Os1 HA 110.6(18) . . ?
C5 Os1 HB 155(3) . . ?
C4 Os1 Ta1 145.06(7) . . ?
C4 Os1 C1 62.79(10) . . ?
C4 Os1 C5 37.62(10) . . ?
C4 Os1 C3 37.36(11) . . ?
C4 Os1 C2 62.55(10) . . ?
C4 Os1 H 135(2) . . ?
C4 Os1 HA 90.3(17) . . ?
C4 Os1 HB 136(3) . . ?
C3 Os1 Ta1 145.48(7) . . ?
C3 Os1 C1 62.62(10) . . ?
C3 Os1 C5 62.80(10) . . ?
C3 Os1 C2 37.66(10) . . ?
C3 Os1 H 157(2) . . ?
C3 Os1 HA 106.6(17) . . ?
C3 Os1 HB 101(3) . . ?
C2 Os1 Ta1 147.97(8) . . ?
C2 Os1 H 122(2) . . ?
C2 Os1 HA 144.1(17) . . ?
C2 Os1 HB 93(3) . . ?
H Os1 HA 94(3) . . ?
H Os1 HB 89(3) . . ?
HA Os1 HB 92(3) . . ?
Os1 Ta1 H 35.8(15) . . ?
Os1 Ta1 HA 38.9(13) . . ?
Os1 Ta1 HB 37(2) . . ?
C21 Ta1 Os1 114.18(7) . . ?
C21 Ta1 C16 104.88(11) . . ?
C21 Ta1 C11 104.75(11) . . ?
C21 Ta1 H 101.4(16) . . ?
C21 Ta1 HA 149.2(14) . . ?
C21 Ta1 HB 85(2) . . ?
C16 Ta1 Os1 113.56(7) . . ?
C16 Ta1 C11 103.75(11) . . ?
C16 Ta1 H 147.3(15) . . ?
C16 Ta1 HA 82.7(13) . . ?
C16 Ta1 HB 103.3(19) . . ?
C11 Ta1 Os1 114.59(8) . . ?
C11 Ta1 H 87.9(15) . . ?
C11 Ta1 HA 102.2(14) . . ?
C11 Ta1 HB 148(2) . . ?
H Ta1 HA 65(2) . . ?
H Ta1 HB 60(2) . . ?
HA Ta1 HB 64(3) . . ?
C18 C17 C16 109.0(2) . . ?
C19 C17 C16 109.0(3) . . ?
C19 C17 C18 108.9(3) . . ?
C20 C17 C16 110.8(3) . . ?
C20 C17 C18 109.0(3) . . ?
C20 C17 C19 110.0(3) . . ?
C5 C1 Os1 70.86(14) . . ?
C5 C1 C6 125.4(3) . . ?
C2 C1 Os1 71.58(15) . . ?
C2 C1 C5 108.1(2) . . ?
C2 C1 C6 126.3(3) . . ?
C6 C1 Os1 126.8(2) . . ?
Ta1 C21 H21A 104.0 . . ?
Ta1 C21 H21B 104.0 . . ?
H21A C21 H21B 105.5 . . ?
C22 C21 Ta1 133.0(2) . . ?
C22 C21 H21A 104.0 . . ?
C22 C21 H21B 104.0 . . ?
C1 C5 Os1 71.31(15) . . ?
C1 C5 C10 126.6(2) . . ?
C4 C5 Os1 71.03(15) . . ?
C4 C5 C1 107.4(2) . . ?
C4 C5 C10 125.8(3) . . ?
C10 C5 Os1 127.18(19) . . ?
Ta1 C16 H16A 103.6 . . ?
Ta1 C16 H16B 103.6 . . ?
C17 C16 Ta1 134.21(19) . . ?
C17 C16 H16A 103.6 . . ?
C17 C16 H16B 103.6 . . ?
H16A C16 H16B 105.3 . . ?
Ta1 C11 H11A 104.5 . . ?
Ta1 C11 H11B 104.5 . . ?
H11A C11 H11B 105.7 . . ?
C12 C11 Ta1 130.9(2) . . ?
C12 C11 H11A 104.5 . . ?
C12 C11 H11B 104.5 . . ?
C23 C22 C21 109.5(2) . . ?
C23 C22 C25 108.8(2) . . ?
C25 C22 C21 109.4(2) . . ?
C24 C22 C21 110.3(2) . . ?
C24 C22 C23 109.0(3) . . ?
C24 C22 C25 109.8(3) . . ?
C5 C4 Os1 71.35(15) . . ?
C5 C4 C9 125.0(3) . . ?
C3 C4 Os1 71.43(16) . . ?
C3 C4 C5 108.4(2) . . ?
C3 C4 C9 126.6(2) . . ?
C9 C4 Os1 125.07(19) . . ?
C4 C3 Os1 71.21(15) . . ?
C4 C3 C2 107.8(2) . . ?
C4 C3 C8 127.3(3) . . ?
C2 C3 Os1 71.53(15) . . ?
C2 C3 C8 124.8(3) . . ?
C8 C3 Os1 125.7(2) . . ?
C22 C23 H23A 109.5 . . ?
C22 C23 H23B 109.5 . . ?
C22 C23 H23C 109.5 . . ?
H23A C23 H23B 109.5 . . ?
H23A C23 H23C 109.5 . . ?
H23B C23 H23C 109.5 . . ?
C5 C10 H10A 109.5 . . ?
C5 C10 H10B 109.5 . . ?
C5 C10 H10C 109.5 . . ?
H10A C10 H10B 109.5 . . ?
H10A C10 H10C 109.5 . . ?
H10B C10 H10C 109.5 . . ?
C1 C2 Os1 71.42(15) . . ?
C1 C2 C3 108.3(2) . . ?
C1 C2 C7 126.2(3) . . ?
C3 C2 Os1 70.81(15) . . ?
C3 C2 C7 125.3(3) . . ?
C7 C2 Os1 126.8(2) . . ?
C4 C9 H9A 109.5 . . ?
C4 C9 H9B 109.5 . . ?
C4 C9 H9C 109.5 . . ?
H9A C9 H9B 109.5 . . ?
H9A C9 H9C 109.5 . . ?
H9B C9 H9C 109.5 . . ?
H14A C14 H14B 109.5 . . ?
H14A C14 H14C 109.5 . . ?
H14B C14 H14C 109.5 . . ?
C12 C14 H14A 109.5 . . ?
C12 C14 H14B 109.5 . . ?
C12 C14 H14C 109.5 . . ?
C1 C6 H6A 109.5 . . ?
C1 C6 H6B 109.5 . . ?
C1 C6 H6C 109.5 . . ?
H6A C6 H6B 109.5 . . ?
H6A C6 H6C 109.5 . . ?
H6B C6 H6C 109.5 . . ?
C22 C25 H25A 109.5 . . ?
C22 C25 H25B 109.5 . . ?
C22 C25 H25C 109.5 . . ?
H25A C25 H25B 109.5 . . ?
H25A C25 H25C 109.5 . . ?
H25B C25 H25C 109.5 . . ?
H13A C13 H13B 109.5 . . ?
H13A C13 H13C 109.5 . . ?
H13B C13 H13C 109.5 . . ?
C12 C13 H13A 109.5 . . ?
C12 C13 H13B 109.5 . . ?
C12 C13 H13C 109.5 . . ?
C2 C7 H7A 109.5 . . ?
C2 C7 H7B 109.5 . . ?
C2 C7 H7C 109.5 . . ?
H7A C7 H7B 109.5 . . ?
H7A C7 H7C 109.5 . . ?
H7B C7 H7C 109.5 . . ?
H15A C15 H15B 109.5 . . ?
H15A C15 H15C 109.5 . . ?
H15B C15 H15C 109.5 . . ?
C12 C15 H15A 109.5 . . ?
C12 C15 H15B 109.5 . . ?
C12 C15 H15C 109.5 . . ?
C14 C12 C11 109.6(3) . . ?
C13 C12 C11 110.2(2) . . ?
C13 C12 C14 108.5(3) . . ?
C15 C12 C11 109.9(3) . . ?
C15 C12 C14 109.0(3) . . ?
C15 C12 C13 109.6(3) . . ?
C3 C8 H8A 109.5 . . ?
C3 C8 H8B 109.5 . . ?
C3 C8 H8C 109.5 . . ?
H8A C8 H8B 109.5 . . ?
H8A C8 H8C 109.5 . . ?
H8B C8 H8C 109.5 . . ?
C17 C18 H18A 109.5 . . ?
C17 C18 H18B 109.5 . . ?
C17 C18 H18C 109.5 . . ?
H18A C18 H18B 109.5 . . ?
H18A C18 H18C 109.5 . . ?
H18B C18 H18C 109.5 . . ?
C22 C24 H24A 109.5 . . ?
C22 C24 H24B 109.5 . . ?
C22 C24 H24C 109.5 . . ?
H24A C24 H24B 109.5 . . ?
H24A C24 H24C 109.5 . . ?
H24B C24 H24C 109.5 . . ?
C17 C19 H19A 109.5 . . ?
C17 C19 H19B 109.5 . . ?
C17 C19 H19C 109.5 . . ?
H19A C19 H19B 109.5 . . ?
H19A C19 H19C 109.5 . . ?
H19B C19 H19C 109.5 . . ?
C17 C20 H20A 109.5 . . ?
C17 C20 H20B 109.5 . . ?
C17 C20 H20C 109.5 . . ?
H20A C20 H20B 109.5 . . ?
H20A C20 H20C 109.5 . . ?
H20B C20 H20C 109.5 . . ?

loop_
_geom_bond_atom_site_label_1
_geom_bond_atom_site_label_2
_geom_bond_distance
_geom_bond_site_symmetry_2
_geom_bond_publ_flag
Os1 Ta1 2.48172(16) . ?
Os1 C1 2.233(3) . ?
Os1 C5 2.227(3) . ?
Os1 C4 2.223(3) . ?
Os1 C3 2.226(3) . ?
Os1 C2 2.235(3) . ?
Os1 H 1.45(5) . ?
Os1 HA 1.56(5) . ?
Os1 HB 1.48(8) . ?
Ta1 C21 2.132(3) . ?
Ta1 C16 2.136(3) . ?
Ta1 C11 2.143(3) . ?
Ta1 H 2.07(5) . ?
Ta1 HA 2.03(5) . ?
Ta1 HB 2.07(8) . ?
C17 C16 1.535(4) . ?
C17 C18 1.534(4) . ?
C17 C19 1.519(4) . ?
C17 C20 1.505(5) . ?
C1 C5 1.446(4) . ?
C1 C2 1.418(4) . ?
C1 C6 1.506(4) . ?
C21 H21A 0.9700 . ?
C21 H21B 0.9700 . ?
C21 C22 1.540(4) . ?
C5 C4 1.435(4) . ?
C5 C10 1.494(4) . ?
C16 H16A 0.9700 . ?
C16 H16B 0.9700 . ?
C11 H11A 0.9700 . ?
C11 H11B 0.9700 . ?
C11 C12 1.542(4) . ?
C22 C23 1.531(4) . ?
C22 C25 1.532(4) . ?
C22 C24 1.529(4) . ?
C4 C3 1.425(4) . ?
C4 C9 1.502(4) . ?
C3 C2 1.440(4) . ?
C3 C8 1.507(4) . ?
C23 H23A 0.9600 . ?
C23 H23B 0.9600 . ?
C23 H23C 0.9600 . ?
C10 H10A 0.9600 . ?
C10 H10B 0.9600 . ?
C10 H10C 0.9600 . ?
C2 C7 1.497(4) . ?
C9 H9A 0.9600 . ?
C9 H9B 0.9600 . ?
C9 H9C 0.9600 . ?
C14 H14A 0.9600 . ?
C14 H14B 0.9600 . ?
C14 H14C 0.9600 . ?
C14 C12 1.536(4) . ?
C6 H6A 0.9600 . ?
C6 H6B 0.9600 . ?
C6 H6C 0.9600 . ?
C25 H25A 0.9600 . ?
C25 H25B 0.9600 . ?
C25 H25C 0.9600 . ?
C13 H13A 0.9600 . ?
C13 H13B 0.9600 . ?
C13 H13C 0.9600 . ?
C13 C12 1.533(4) . ?
C7 H7A 0.9600 . ?
C7 H7B 0.9600 . ?
C7 H7C 0.9600 . ?
C15 H15A 0.9600 . ?
C15 H15B 0.9600 . ?
C15 H15C 0.9600 . ?
C15 C12 1.529(4) . ?
C8 H8A 0.9600 . ?
C8 H8B 0.9600 . ?
C8 H8C 0.9600 . ?
C18 H18A 0.9600 . ?
C18 H18B 0.9600 . ?
C18 H18C 0.9600 . ?
C24 H24A 0.9600 . ?
C24 H24B 0.9600 . ?
C24 H24C 0.9600 . ?
C19 H19A 0.9600 . ?
C19 H19B 0.9600 . ?
C19 H19C 0.9600 . ?
C20 H20A 0.9600 . ?
C20 H20B 0.9600 . ?
C20 H20C 0.9600 . ?

loop_
_geom_torsion_atom_site_label_1
_geom_torsion_atom_site_label_2
_geom_torsion_atom_site_label_3
_geom_torsion_atom_site_label_4
_geom_torsion
_geom_torsion_site_symmetry_1
_geom_torsion_site_symmetry_2
_geom_torsion_site_symmetry_3
_geom_torsion_site_symmetry_4
_geom_torsion_publ_flag
Os1 C1 C5 C4 62.26(18) . . . . ?
Os1 C1 C5 C10 -122.9(3) . . . . ?
Os1 C1 C2 C3 -61.52(19) . . . . ?
Os1 C1 C2 C7 122.5(3) . . . . ?
Os1 C5 C4 C3 62.18(19) . . . . ?
Os1 C5 C4 C9 -120.3(3) . . . . ?
Os1 C4 C3 C2 62.57(18) . . . . ?
Os1 C4 C3 C8 -121.0(3) . . . . ?
Os1 C3 C2 C1 61.91(19) . . . . ?
Os1 C3 C2 C7 -122.0(3) . . . . ?
Ta1 C21 C22 C23 -167.1(2) . . . . ?
Ta1 C21 C22 C25 -47.9(3) . . . . ?
Ta1 C21 C22 C24 73.0(4) . . . . ?
Ta1 C11 C12 C14 -160.3(2) . . . . ?
Ta1 C11 C12 C13 -41.0(4) . . . . ?
Ta1 C11 C12 C15 80.0(3) . . . . ?
C1 C5 C4 Os1 -62.45(18) . . . . ?
C1 C5 C4 C3 -0.3(3) . . . . ?
C1 C5 C4 C9 177.3(3) . . . . ?
C5 C1 C2 Os1 61.82(18) . . . . ?
C5 C1 C2 C3 0.3(3) . . . . ?
C5 C1 C2 C7 -175.7(3) . . . . ?
C5 C4 C3 Os1 -62.13(18) . . . . ?
C5 C4 C3 C2 0.4(3) . . . . ?
C5 C4 C3 C8 176.9(3) . . . . ?
C4 C3 C2 Os1 -62.37(19) . . . . ?
C4 C3 C2 C1 -0.5(3) . . . . ?
C4 C3 C2 C7 175.6(3) . . . . ?
C10 C5 C4 Os1 122.7(3) . . . . ?
C10 C5 C4 C3 -175.1(3) . . . . ?
C10 C5 C4 C9 2.4(4) . . . . ?
C2 C1 C5 Os1 -62.28(19) . . . . ?
C2 C1 C5 C4 0.0(3) . . . . ?
C2 C1 C5 C10 174.8(3) . . . . ?
C9 C4 C3 Os1 120.4(3) . . . . ?
C9 C4 C3 C2 -177.1(3) . . . . ?
C9 C4 C3 C8 -0.6(5) . . . . ?
C6 C1 C5 Os1 122.1(3) . . . . ?
C6 C1 C5 C4 -175.6(3) . . . . ?
C6 C1 C5 C10 -0.8(4) . . . . ?
C6 C1 C2 Os1 -122.7(3) . . . . ?
C6 C1 C2 C3 175.8(3) . . . . ?
C6 C1 C2 C7 -0.2(5) . . . . ?
C8 C3 C2 Os1 121.1(3) . . . . ?
C8 C3 C2 C1 -177.0(3) . . . . ?
C8 C3 C2 C7 -0.9(4) . . . . ?
C18 C17 C16 Ta1 -171.7(2) . . . . ?
C19 C17 C16 Ta1 -53.0(4) . . . . ?
C20 C17 C16 Ta1 68.3(4) . . . . ?
